data_7715228
loop_
_publ_author_name
'Luff, Martin S.'
'Walther, Luis'
'Finze, Maik'
'Radius, Udo'

_publ_section_title
;
 NHC-ligated nickel(II) cyanoborate complexes and salts.
;
_journal_issue 12
_journal_name_full 'Dalton transactions (Cambridge, England : 2003)'
_journal_page_first 5391
_journal_page_last 5400
_journal_paper_doi 10.1039/d4dt00231h
_journal_volume 53
_journal_year 2024
_chemical_formula_moiety 'C27 H49 N6 Ni O, C4 N4 B'
_chemical_formula_sum 'C31 H49 B N10 Ni O'
_chemical_formula_weight 647.32
_space_group_crystal_system monoclinic
_space_group_IT_number 4
_space_group_name_Hall 'P 2yb'
_space_group_name_H-M_alt 'P 1 21 1'
_atom_sites_solution_hydrogens geom
_atom_sites_solution_primary dual
_atom_sites_solution_secondary difmap
_audit_creation_method SHELXL-2018/3
_audit_update_record
;
2024-01-24 deposited with the CCDC.	2024-02-21 downloaded from the CCDC.
;
_cell_angle_alpha 90
_cell_angle_beta 101.3160(10)
_cell_angle_gamma 90
_cell_formula_units_Z 4
_cell_length_a 9.38550(10)
_cell_length_b 24.4893(3)
_cell_length_c 16.2200(2)
_cell_measurement_reflns_used 22399
_cell_measurement_temperature 100(2)
_cell_measurement_theta_max 76.5740
_cell_measurement_theta_min 2.8080
_cell_volume 3655.60(8)
_computing_cell_refinement 'CrysAlisPro 1.171.41.93a (Rigaku OD, 2020)'
_computing_data_collection 'CrysAlisPro 1.171.41.93a (Rigaku OD, 2020)'
_computing_data_reduction 'CrysAlisPro 1.171.41.93a (Rigaku OD, 2020)'
_computing_molecular_graphics 'ShelXLe (Huebschle et all, 2011)'
_computing_publication_material 'SHELXL-2014/6 (Sheldrick, 2014)'
_computing_structure_refinement 'SHELXL-2018/3 (Sheldrick, 2018)'
_computing_structure_solution 'SHELXT 2014/5 (Sheldrick, 2014)'
_diffrn_ambient_temperature 100(2)
_diffrn_detector_area_resol_mean 10.0000
_diffrn_measured_fraction_theta_full 1.000
_diffrn_measured_fraction_theta_max 0.991
_diffrn_measurement_device_type 'XtaLAB Synergy, Dualflex, HyPix'
_diffrn_measurement_method '\w scans'
_diffrn_radiation_type CuK\a
_diffrn_radiation_wavelength 1.54184
_diffrn_reflns_av_R_equivalents 0.0551
_diffrn_reflns_av_unetI/netI 0.0454
_diffrn_reflns_Laue_measured_fraction_full 1.000
_diffrn_reflns_Laue_measured_fraction_max 0.991
_diffrn_reflns_limit_h_max 11
_diffrn_reflns_limit_h_min -11
_diffrn_reflns_limit_k_max 29
_diffrn_reflns_limit_k_min -30
_diffrn_reflns_limit_l_max 20
_diffrn_reflns_limit_l_min -20
_diffrn_reflns_number 50202
_diffrn_reflns_point_group_measured_fraction_full 0.857
_diffrn_reflns_point_group_measured_fraction_max 0.840
_diffrn_reflns_theta_full 72.000
_diffrn_reflns_theta_max 77.684
_diffrn_reflns_theta_min 2.778
_diffrn_source 'micro-focus sealed X-ray tube'
_exptl_absorpt_coefficient_mu 1.056
_exptl_absorpt_correction_T_max 1.00000
_exptl_absorpt_correction_T_min 0.57477
_exptl_absorpt_correction_type multi-scan
_exptl_absorpt_process_details
;
CrysAlisPro 1.171.41.93a (Rigaku Oxford Diffraction, 2020)
Empirical absorption correction using spherical harmonics,
implemented in SCALE3 ABSPACK scaling algorithm.
;
_exptl_crystal_colour yellow
_exptl_crystal_density_diffrn 1.176
_exptl_crystal_description block
_exptl_crystal_F_000 1384
_exptl_crystal_size_max 0.320
_exptl_crystal_size_mid 0.220
_exptl_crystal_size_min 0.130
_refine_diff_density_max 0.434
_refine_diff_density_min -0.425
_refine_diff_density_rms 0.049
_refine_ls_abs_structure_details
;
 Flack x determined using 4196 quotients [(I+)-(I-)]/[(I+)+(I-)]
 (Parsons, Flack and Wagner, Acta Cryst. B69 (2013) 249-259).
;
_refine_ls_abs_structure_Flack -0.01(2)
_refine_ls_extinction_method none
_refine_ls_goodness_of_fit_ref 1.029
_refine_ls_hydrogen_treatment constr
_refine_ls_matrix_type full
_refine_ls_number_parameters 819
_refine_ls_number_reflns 13078
_refine_ls_number_restraints 1
_refine_ls_restrained_S_all 1.029
_refine_ls_R_factor_all 0.0508
_refine_ls_R_factor_gt 0.0456
_refine_ls_shift/su_max 0.001
_refine_ls_shift/su_mean 0.000
_refine_ls_structure_factor_coef Fsqd
_refine_ls_weighting_details 'w=1/[\s^2^(Fo^2^)+(0.0699P)^2^+1.0464P] where P=(Fo^2^+2Fc^2^)/3'
_refine_ls_weighting_scheme calc
_refine_ls_wR_factor_gt 0.1164
_refine_ls_wR_factor_ref 0.1198
_reflns_Friedel_coverage 0.654
_reflns_Friedel_fraction_full 0.706
_reflns_Friedel_fraction_max 0.680
_reflns_number_gt 11959
_reflns_number_total 13078
_reflns_threshold_expression 'I > 2\s(I)'
_cod_data_source_file d4dt00231h2.cif
_cod_data_source_block Compound_7d
_cod_depositor_comments 'Adding full bibliography for 7715213--7715230.cif.'
_cod_original_sg_symbol_H-M 'P 21'
_cod_database_code 7715228
_shelx_shelxl_version_number 2018/3
_shelx_space_group_comment
;
The symmetry employed for this shelxl refinement is uniquely defined
by the following loop, which should always be used as a source of
symmetry information in preference to the above space-group names.
They are only intended as comments.
;
_shelx_estimated_absorpt_t_min 0.729
_shelx_estimated_absorpt_t_max 0.875

loop_
_space_group_symop_operation_xyz
'x, y, z'
'-x, y+1/2, -z'

loop_
_atom_site_label
_atom_site_type_symbol
_atom_site_fract_x
_atom_site_fract_y
_atom_site_fract_z
_atom_site_U_iso_or_equiv
_atom_site_adp_type
_atom_site_occupancy
_atom_site_site_symmetry_order
_atom_site_calc_flag
_atom_site_refinement_flags_posn
_atom_site_refinement_flags_adp
_atom_site_refinement_flags_occupancy
_atom_site_disorder_assembly
_atom_site_disorder_group
B1_1 B 1.1691(5) 0.8418(2) 1.1746(3) 0.0341(9) Uani 1 1 d . . . . .
C2_1 C 1.3089(4) 0.80751(18) 1.2190(2) 0.0323(8) Uani 1 1 d . . . . .
N3_1 N 1.4065(4) 0.78157(17) 1.2501(2) 0.0396(8) Uani 1 1 d . . . . .
C4_1 C 1.0279(5) 0.80549(19) 1.1710(3) 0.0399(9) Uani 1 1 d . . . . .
N5_1 N 0.9276(5) 0.7795(2) 1.1690(3) 0.0560(11) Uani 1 1 d . . . . .
C6_1 C 1.1545(4) 0.8948(2) 1.2274(3) 0.0433(10) Uani 1 1 d . . . . .
N7_1 N 1.1441(5) 0.9323(2) 1.2683(4) 0.0653(14) Uani 1 1 d . . . . .
C8_1 C 1.1910(5) 0.8554(2) 1.0813(3) 0.0465(11) Uani 1 1 d . . . . .
N9_1 N 1.2081(6) 0.8630(2) 1.0142(3) 0.0670(14) Uani 1 1 d . . . . .
B1_2 B 0.3030(5) 0.4747(2) 0.3861(3) 0.0347(10) Uani 1 1 d . . . . .
C2_2 C 0.2944(5) 0.4717(2) 0.4825(3) 0.0428(10) Uani 1 1 d . . . . .
N3_2 N 0.2852(5) 0.4684(2) 0.5516(3) 0.0600(12) Uani 1 1 d . . . . .
C4_2 C 0.4413(5) 0.50986(19) 0.3754(3) 0.0385(9) Uani 1 1 d . . . . .
N5_2 N 0.5411(5) 0.5345(2) 0.3687(3) 0.0526(10) Uani 1 1 d . . . . .
C6_2 C 0.1582(4) 0.50422(19) 0.3373(2) 0.0337(8) Uani 1 1 d . . . . .
N7_2 N 0.0567(4) 0.52576(18) 0.3024(2) 0.0406(8) Uani 1 1 d . . . . .
C8_2 C 0.3181(5) 0.4151(2) 0.3501(3) 0.0421(10) Uani 1 1 d . . . . .
N9_2 N 0.3305(5) 0.3720(2) 0.3238(4) 0.0639(13) Uani 1 1 d . . . . .
C1_3 C 0.6017(4) 0.60370(16) 1.0431(2) 0.0263(7) Uani 1 1 d . . . . .
N2_3 N 0.6915(3) 0.57295(15) 1.10027(19) 0.0304(6) Uani 1 1 d . . . . .
C3_3 C 0.7891(4) 0.60554(19) 1.1538(3) 0.0375(9) Uani 1 1 d . . . . .
H3_3 H 0.862664 0.593382 1.198939 0.045 Uiso 1 1 calc R U . . .
C4_3 C 0.7602(4) 0.6573(2) 1.1302(3) 0.0366(9) Uani 1 1 d . . . . .
H4_3 H 0.808864 0.688990 1.155283 0.044 Uiso 1 1 calc R U . . .
N5_3 N 0.6451(3) 0.65573(14) 1.06167(19) 0.0294(7) Uani 1 1 d . . . . .
C6_3 C 0.5844(4) 0.70486(17) 1.0144(3) 0.0321(8) Uani 1 1 d . . . . .
H6_3 H 0.500255 0.693258 0.969981 0.038 Uiso 1 1 calc R U . . .
C7_3 C 0.6995(5) 0.7301(2) 0.9709(3) 0.0401(9) Uani 1 1 d . . . . .
H7A_3 H 0.659170 0.762572 0.939349 0.060 Uiso 1 1 calc R U . . .
H7B_3 H 0.728217 0.703425 0.932183 0.060 Uiso 1 1 calc R U . . .
H7C_3 H 0.784601 0.740511 1.013258 0.060 Uiso 1 1 calc R U . . .
C8_3 C 0.5301(5) 0.74590(19) 1.0709(3) 0.0433(10) Uani 1 1 d . . . . .
H8A_3 H 0.480567 0.775866 1.036696 0.065 Uiso 1 1 calc R U . . .
H8B_3 H 0.612475 0.760417 1.111582 0.065 Uiso 1 1 calc R U . . .
H8C_3 H 0.461942 0.727977 1.100877 0.065 Uiso 1 1 calc R U . . .
C9_3 C 0.6975(4) 0.51300(19) 1.0992(3) 0.0358(9) Uani 1 1 d . . . . .
H9_3 H 0.616493 0.499891 1.054013 0.043 Uiso 1 1 calc R U . . .
C10_3 C 0.8402(6) 0.4949(2) 1.0760(4) 0.0524(12) Uani 1 1 d . . . . .
H10A_3 H 0.834735 0.455996 1.061593 0.079 Uiso 1 1 calc R U . . .
H10B_3 H 0.920245 0.500995 1.123882 0.079 Uiso 1 1 calc R U . . .
H10C_3 H 0.857377 0.516099 1.027625 0.079 Uiso 1 1 calc R U . . .
C11_3 C 0.6736(5) 0.4897(2) 1.1817(3) 0.0459(10) Uani 1 1 d . . . . .
H11A_3 H 0.675974 0.449744 1.179363 0.069 Uiso 1 1 calc R U . . .
H11B_3 H 0.578907 0.501669 1.191908 0.069 Uiso 1 1 calc R U . . .
H11C_3 H 0.750450 0.502632 1.227478 0.069 Uiso 1 1 calc R U . . .
C4_4 C 0.3502(4) 0.54331(17) 1.0321(2) 0.0283(8) Uani 1 1 d . . . . .
N5_4 N 0.3135(4) 0.48969(15) 1.0374(2) 0.0335(7) Uani 1 1 d . . . . .
C6_4 C 0.2430(5) 0.4816(2) 1.1038(3) 0.0460(11) Uani 1 1 d . . . . .
H6_4 H 0.207342 0.447842 1.120308 0.055 Uiso 1 1 calc R U . . .
C7_4 C 0.2345(5) 0.5300(2) 1.1401(3) 0.0462(11) Uani 1 1 d . . . . .
H7_4 H 0.191402 0.537280 1.187337 0.055 Uiso 1 1 calc R U . . .
N8_4 N 0.3001(4) 0.56765(16) 1.0963(2) 0.0333(7) Uani 1 1 d . . . . .
C9_4 C 0.3119(5) 0.6264(2) 1.1188(3) 0.0367(9) Uani 1 1 d . . . . .
H9_4 H 0.354316 0.645882 1.075172 0.044 Uiso 1 1 calc R U . . .
C10_4 C 0.4154(5) 0.6335(2) 1.2034(3) 0.0440(10) Uani 1 1 d . . . . .
H10A_4 H 0.426584 0.672485 1.216821 0.066 Uiso 1 1 calc R U . . .
H10B_4 H 0.510294 0.617879 1.200221 0.066 Uiso 1 1 calc R U . . .
H10C_4 H 0.375752 0.614781 1.247276 0.066 Uiso 1 1 calc R U . . .
C11_4 C 0.1635(5) 0.6506(3) 1.1192(3) 0.0503(12) Uani 1 1 d . . . . .
H11A_4 H 0.172758 0.690138 1.128318 0.075 Uiso 1 1 calc R U . . .
H11B_4 H 0.122745 0.633997 1.164408 0.075 Uiso 1 1 calc R U . . .
H11C_4 H 0.098948 0.643468 1.065022 0.075 Uiso 1 1 calc R U . . .
C12_4 C 0.3359(5) 0.44570(19) 0.9795(3) 0.0381(9) Uani 1 1 d . . . . .
H12_4 H 0.397378 0.460390 0.940733 0.046 Uiso 1 1 calc R U . . .
C13_4 C 0.4155(6) 0.3975(2) 1.0269(4) 0.0547(13) Uani 1 1 d . . . . .
H13A_4 H 0.429523 0.368980 0.986802 0.082 Uiso 1 1 calc R U . . .
H13B_4 H 0.357905 0.382806 1.066121 0.082 Uiso 1 1 calc R U . . .
H13C_4 H 0.510279 0.409539 1.058301 0.082 Uiso 1 1 calc R U . . .
C14_4 C 0.1896(6) 0.4286(2) 0.9265(3) 0.0503(12) Uani 1 1 d . . . . .
H14A_4 H 0.205250 0.401061 0.885341 0.075 Uiso 1 1 calc R U . . .
H14B_4 H 0.141373 0.460530 0.897041 0.075 Uiso 1 1 calc R U . . .
H14C_4 H 0.128347 0.413196 0.963183 0.075 Uiso 1 1 calc R U . . .
C1_5 C 0.3073(4) 0.55231(16) 0.8586(2) 0.0272(7) Uani 1 1 d . . . . .
N2_5 N 0.1655(3) 0.56575(15) 0.8364(2) 0.0323(7) Uani 1 1 d . . . . .
C3_5 C 0.1056(4) 0.5436(2) 0.7585(3) 0.0412(10) Uani 1 1 d . . . . .
H3_5 H 0.008189 0.547515 0.729035 0.049 Uiso 1 1 calc R U . . .
C4_5 C 0.2115(4) 0.5157(2) 0.7330(3) 0.0398(10) Uani 1 1 d . . . . .
H4_5 H 0.203637 0.495992 0.681903 0.048 Uiso 1 1 calc R U . . .
N5_5 N 0.3349(3) 0.52109(14) 0.79519(19) 0.0300(7) Uani 1 1 d . . . . .
C6_5 C 0.4769(4) 0.49551(18) 0.7910(3) 0.0335(8) Uani 1 1 d . . . . .
H6_5 H 0.542503 0.500107 0.847136 0.040 Uiso 1 1 calc R U . . .
C7_5 C 0.5467(5) 0.5243(2) 0.7255(3) 0.0392(9) Uani 1 1 d . . . . .
H7A_5 H 0.640808 0.507345 0.724100 0.059 Uiso 1 1 calc R U . . .
H7B_5 H 0.561138 0.562966 0.740332 0.059 Uiso 1 1 calc R U . . .
H7C_5 H 0.483108 0.521026 0.670115 0.059 Uiso 1 1 calc R U . . .
C8_5 C 0.4582(6) 0.4350(2) 0.7735(3) 0.0450(10) Uani 1 1 d . . . . .
H8A_5 H 0.553881 0.417956 0.777750 0.067 Uiso 1 1 calc R U . . .
H8B_5 H 0.400998 0.429490 0.716724 0.067 Uiso 1 1 calc R U . . .
H8C_5 H 0.407743 0.418326 0.814628 0.067 Uiso 1 1 calc R U . . .
C9_5 C 0.0897(5) 0.6020(2) 0.8868(3) 0.0405(10) Uani 1 1 d . . . . .
H9_5 H 0.122950 0.592139 0.947369 0.049 Uiso 1 1 calc R U . . .
C10_5 C 0.1324(7) 0.6608(2) 0.8760(4) 0.0584(14) Uani 1 1 d . . . . .
H10A_5 H 0.097080 0.683768 0.917319 0.088 Uiso 1 1 calc R U . . .
H10B_5 H 0.089238 0.673219 0.819160 0.088 Uiso 1 1 calc R U . . .
H10C_5 H 0.238434 0.663585 0.884649 0.088 Uiso 1 1 calc R U . . .
C11_5 C -0.0728(6) 0.5943(4) 0.8651(5) 0.082(2) Uani 1 1 d . . . . .
H11A_5 H -0.117922 0.613500 0.906442 0.123 Uiso 1 1 calc R U . . .
H11B_5 H -0.095649 0.555292 0.865944 0.123 Uiso 1 1 calc R U . . .
H11C_5 H -0.110344 0.609119 0.808954 0.123 Uiso 1 1 calc R U . . .
C1_6 C 0.1433(4) 0.21058(17) 0.4892(2) 0.0279(7) Uani 1 1 d . . . . .
N2_6 N 0.1869(3) 0.15856(14) 0.5063(2) 0.0310(7) Uani 1 1 d . . . . .
C3_6 C 0.2996(4) 0.1567(2) 0.5760(3) 0.0381(9) Uani 1 1 d . . . . .
H3_6 H 0.347679 0.124801 0.600665 0.046 Uiso 1 1 calc R U . . .
C4_6 C 0.3278(4) 0.2078(2) 0.6020(3) 0.0396(10) Uani 1 1 d . . . . .
H4_6 H 0.400085 0.219366 0.648161 0.047 Uiso 1 1 calc R U . . .
N5_6 N 0.2305(3) 0.24113(15) 0.5481(2) 0.0320(7) Uani 1 1 d . . . . .
C6_6 C 0.2311(4) 0.30122(18) 0.5530(3) 0.0356(9) Uani 1 1 d . . . . .
H6_6 H 0.156897 0.315441 0.505005 0.043 Uiso 1 1 calc R U . . .
C7_6 C 0.3784(5) 0.3230(2) 0.5440(3) 0.0481(11) Uani 1 1 d . . . . .
H7A_6 H 0.376019 0.362992 0.543287 0.072 Uiso 1 1 calc R U . . .
H7B_6 H 0.401958 0.309603 0.491276 0.072 Uiso 1 1 calc R U . . .
H7C_6 H 0.452471 0.310434 0.591413 0.072 Uiso 1 1 calc R U . . .
C8_6 C 0.1889(6) 0.3197(2) 0.6339(3) 0.0479(11) Uani 1 1 d . . . . .
H8A_6 H 0.187071 0.359725 0.635612 0.072 Uiso 1 1 calc R U . . .
H8B_6 H 0.259877 0.305992 0.681909 0.072 Uiso 1 1 calc R U . . .
H8C_6 H 0.092298 0.305486 0.636550 0.072 Uiso 1 1 calc R U . . .
C9_6 C 0.1298(4) 0.10964(18) 0.4567(3) 0.0338(8) Uani 1 1 d . . . . .
H9_6 H 0.046766 0.121309 0.411617 0.041 Uiso 1 1 calc R U . . .
C10_6 C 0.2466(5) 0.0852(2) 0.4147(3) 0.0422(10) Uani 1 1 d . . . . .
H10A_6 H 0.207885 0.052912 0.382285 0.063 Uiso 1 1 calc R U . . .
H10B_6 H 0.330638 0.074723 0.457861 0.063 Uiso 1 1 calc R U . . .
H10C_6 H 0.276648 0.112310 0.377061 0.063 Uiso 1 1 calc R U . . .
C11_6 C 0.0742(5) 0.0677(2) 0.5112(3) 0.0419(10) Uani 1 1 d . . . . .
H11A_6 H 0.032447 0.036740 0.476446 0.063 Uiso 1 1 calc R U . . .
H11B_6 H -0.000677 0.084326 0.537642 0.063 Uiso 1 1 calc R U . . .
H11C_6 H 0.154658 0.054954 0.554899 0.063 Uiso 1 1 calc R U . . .
C1_7 C -0.1139(4) 0.26750(16) 0.4767(2) 0.0266(7) Uani 1 1 d . . . . .
N2_7 N -0.1628(3) 0.24176(15) 0.5405(2) 0.0311(7) Uani 1 1 d . . . . .
C3_7 C -0.2336(5) 0.2781(2) 0.5837(3) 0.0424(11) Uani 1 1 d . . . . .
H3_7 H -0.277071 0.269739 0.630413 0.051 Uiso 1 1 calc R U . . .
C4_7 C -0.2299(5) 0.3272(2) 0.5478(3) 0.0414(10) Uani 1 1 d . . . . .
H4_7 H -0.269933 0.360224 0.564061 0.050 Uiso 1 1 calc R U . . .
N5_7 N -0.1562(3) 0.32053(15) 0.4823(2) 0.0304(7) Uani 1 1 d . . . . .
C6_7 C -0.1356(4) 0.36513(17) 0.4246(2) 0.0325(8) Uani 1 1 d . . . . .
H6_7 H -0.070596 0.351687 0.386904 0.039 Uiso 1 1 calc R U . . .
C7_7 C -0.0640(5) 0.4140(2) 0.4731(3) 0.0457(11) Uani 1 1 d . . . . .
H7A_7 H -0.050267 0.442930 0.433672 0.069 Uiso 1 1 calc R U . . .
H7B_7 H 0.030574 0.403176 0.506318 0.069 Uiso 1 1 calc R U . . .
H7C_7 H -0.125992 0.427498 0.510781 0.069 Uiso 1 1 calc R U . . .
C8_7 C -0.2830(5) 0.3799(2) 0.3701(3) 0.0454(11) Uani 1 1 d . . . . .
H8A_7 H -0.270639 0.410167 0.332577 0.068 Uiso 1 1 calc R U . . .
H8B_7 H -0.350108 0.390951 0.406378 0.068 Uiso 1 1 calc R U . . .
H8C_7 H -0.322615 0.348153 0.336589 0.068 Uiso 1 1 calc R U . . .
C9_7 C -0.1473(5) 0.18359(19) 0.5621(3) 0.0355(9) Uani 1 1 d . . . . .
H9_7 H -0.102380 0.164894 0.518647 0.043 Uiso 1 1 calc R U . . .
C10_7 C -0.0456(5) 0.1767(2) 0.6475(3) 0.0452(11) Uani 1 1 d . . . . .
H10A_7 H -0.036459 0.137837 0.661910 0.068 Uiso 1 1 calc R U . . .
H10B_7 H -0.085515 0.196304 0.690505 0.068 Uiso 1 1 calc R U . . .
H10C_7 H 0.050282 0.191567 0.644712 0.068 Uiso 1 1 calc R U . . .
C11_7 C -0.2953(5) 0.1571(2) 0.5620(3) 0.0466(11) Uani 1 1 d . . . . .
H11A_7 H -0.283288 0.117429 0.567922 0.070 Uiso 1 1 calc R U . . .
H11B_7 H -0.361710 0.165384 0.508892 0.070 Uiso 1 1 calc R U . . .
H11C_7 H -0.335392 0.171459 0.608975 0.070 Uiso 1 1 calc R U . . .
C1_8 C -0.1520(4) 0.25875(16) 0.3024(2) 0.0273(7) Uani 1 1 d . . . . .
N2_8 N -0.1279(3) 0.28886(15) 0.23679(19) 0.0290(7) Uani 1 1 d . . . . .
C3_8 C -0.2514(5) 0.2914(2) 0.1741(3) 0.0402(10) Uani 1 1 d . . . . .
H3_8 H -0.261303 0.310266 0.122093 0.048 Uiso 1 1 calc R U . . .
C4_8 C -0.3544(5) 0.2622(2) 0.2011(3) 0.0439(11) Uani 1 1 d . . . . .
H4_8 H -0.451072 0.256214 0.171621 0.053 Uiso 1 1 calc R U . . .
N5_8 N -0.2926(3) 0.24244(16) 0.2801(2) 0.0336(7) Uani 1 1 d . . . . .
C6_8 C -0.3658(4) 0.2063(2) 0.3319(3) 0.0384(9) Uani 1 1 d . . . . .
H6_8 H -0.331714 0.216751 0.392172 0.046 Uiso 1 1 calc R U . . .
C7_8 C -0.3193(6) 0.1474(2) 0.3215(3) 0.0496(11) Uani 1 1 d . . . . .
H7A_8 H -0.352331 0.124288 0.363421 0.074 Uiso 1 1 calc R U . . .
H7B_8 H -0.213211 0.145591 0.329525 0.074 Uiso 1 1 calc R U . . .
H7C_8 H -0.362654 0.134497 0.264972 0.074 Uiso 1 1 calc R U . . .
C8_8 C -0.5290(6) 0.2135(3) 0.3109(5) 0.0726(19) Uani 1 1 d . . . . .
H8A_8 H -0.573052 0.194081 0.352467 0.109 Uiso 1 1 calc R U . . .
H8B_8 H -0.566927 0.198535 0.254788 0.109 Uiso 1 1 calc R U . . .
H8C_8 H -0.552855 0.252387 0.311704 0.109 Uiso 1 1 calc R U . . .
C9_8 C 0.0100(4) 0.31669(17) 0.2322(2) 0.0312(8) Uani 1 1 d . . . . .
H9_8 H 0.076177 0.313440 0.288352 0.037 Uiso 1 1 calc R U . . .
C10_8 C 0.0845(5) 0.2903(2) 0.1670(3) 0.0411(10) Uani 1 1 d . . . . .
H10A_8 H 0.175573 0.309541 0.165590 0.062 Uiso 1 1 calc R U . . .
H10B_8 H 0.020567 0.292429 0.111492 0.062 Uiso 1 1 calc R U . . .
H10C_8 H 0.105382 0.251937 0.181795 0.062 Uiso 1 1 calc R U . . .
C11_8 C -0.0188(5) 0.37717(19) 0.2137(3) 0.0385(9) Uani 1 1 d . . . . .
H11A_8 H 0.072523 0.395464 0.209821 0.058 Uiso 1 1 calc R U . . .
H11B_8 H -0.059439 0.393694 0.259036 0.058 Uiso 1 1 calc R U . . .
H11C_8 H -0.087979 0.381220 0.160309 0.058 Uiso 1 1 calc R U . . .
Ni1_9 Ni -0.00865(6) 0.23620(2) 0.39934(3) 0.02460(14) Uani 1 1 d . . . . .
Ni2_9 Ni 0.44944(6) 0.57732(2) 0.95412(3) 0.02362(14) Uani 1 1 d . . . . .
O3_9 O 0.0873(3) 0.20452(14) 0.31888(18) 0.0385(7) Uani 1 1 d . . . . .
H3_9 H 0.176772 0.202425 0.338901 0.058 Uiso 1 1 calc R U . . .
O4_9 O 0.5402(3) 0.61238(13) 0.87421(18) 0.0372(6) Uani 1 1 d . . . . .
H4_9 H 0.630655 0.612157 0.891274 0.056 Uiso 1 1 calc R U . . .

loop_
_atom_site_aniso_label
_atom_site_aniso_U_11
_atom_site_aniso_U_22
_atom_site_aniso_U_33
_atom_site_aniso_U_23
_atom_site_aniso_U_13
_atom_site_aniso_U_12
B1_1 0.031(2) 0.030(2) 0.038(2) 0.0055(19) -0.0001(16) 0.0000(18)
C2_1 0.0384(19) 0.032(2) 0.0267(16) 0.0021(15) 0.0065(14) 0.0006(17)
N3_1 0.0436(19) 0.043(2) 0.0319(16) -0.0003(15) 0.0065(14) 0.0106(17)
C4_1 0.040(2) 0.032(2) 0.045(2) -0.0010(18) -0.0001(17) 0.0010(18)
N5_1 0.045(2) 0.046(3) 0.073(3) -0.010(2) 0.0027(19) -0.014(2)
C6_1 0.0302(18) 0.035(2) 0.062(3) -0.003(2) 0.0022(17) -0.0013(17)
N7_1 0.043(2) 0.047(3) 0.104(4) -0.027(3) 0.009(2) -0.0014(19)
C8_1 0.047(2) 0.046(3) 0.042(2) 0.011(2) -0.0018(18) 0.000(2)
N9_1 0.078(3) 0.077(4) 0.043(2) 0.020(2) 0.004(2) 0.004(3)
B1_2 0.039(2) 0.033(3) 0.0292(19) -0.0028(18) -0.0004(16) -0.0004(19)
C2_2 0.045(2) 0.045(3) 0.035(2) 0.0023(18) 0.0008(16) -0.0020(19)
N3_2 0.071(3) 0.070(3) 0.036(2) 0.0023(19) 0.0044(18) 0.001(2)
C4_2 0.040(2) 0.032(2) 0.041(2) -0.0028(17) 0.0007(16) -0.0024(18)
N5_2 0.048(2) 0.048(3) 0.061(2) -0.008(2) 0.0087(18) -0.015(2)
C6_2 0.038(2) 0.035(2) 0.0283(17) -0.0008(15) 0.0081(15) -0.0024(17)
N7_2 0.0397(18) 0.046(2) 0.0358(17) 0.0042(16) 0.0067(14) 0.0091(17)
C8_2 0.0329(19) 0.037(3) 0.053(2) -0.0044(19) -0.0015(17) -0.0006(17)
N9_2 0.050(2) 0.040(3) 0.093(3) -0.021(2) -0.009(2) 0.0043(19)
C1_3 0.0253(15) 0.0230(19) 0.0310(16) 0.0022(14) 0.0065(13) -0.0007(14)
N2_3 0.0276(14) 0.0261(17) 0.0347(15) -0.0005(14) -0.0004(11) 0.0003(14)
C3_3 0.0333(19) 0.033(2) 0.041(2) -0.0010(17) -0.0050(16) -0.0035(17)
C4_3 0.0300(18) 0.036(2) 0.039(2) -0.0041(17) -0.0043(15) -0.0061(17)
N5_3 0.0275(14) 0.0265(17) 0.0320(15) -0.0012(13) 0.0007(12) -0.0036(13)
C6_3 0.0347(18) 0.026(2) 0.0347(18) 0.0034(15) 0.0052(14) -0.0027(15)
C7_3 0.041(2) 0.037(3) 0.042(2) 0.0041(19) 0.0065(16) -0.0095(19)
C8_3 0.052(2) 0.025(2) 0.055(2) -0.0015(19) 0.0140(19) -0.0004(19)
C9_3 0.0351(19) 0.026(2) 0.042(2) 0.0040(17) -0.0018(16) 0.0010(16)
C10_3 0.049(3) 0.040(3) 0.069(3) 0.002(2) 0.016(2) 0.012(2)
C11_3 0.054(2) 0.034(2) 0.048(2) 0.008(2) 0.0050(19) -0.002(2)
C4_4 0.0258(16) 0.027(2) 0.0314(17) 0.0007(15) 0.0037(13) -0.0028(15)
N5_4 0.0338(16) 0.0293(19) 0.0379(17) 0.0057(15) 0.0085(13) -0.0067(14)
C6_4 0.047(2) 0.042(3) 0.053(3) 0.012(2) 0.019(2) -0.013(2)
C7_4 0.047(2) 0.053(3) 0.044(2) 0.007(2) 0.0245(19) -0.008(2)
N8_4 0.0358(16) 0.035(2) 0.0321(15) 0.0034(14) 0.0139(12) -0.0041(14)
C9_4 0.040(2) 0.038(2) 0.0359(19) 0.0007(17) 0.0160(16) 0.0024(18)
C10_4 0.055(3) 0.044(3) 0.034(2) -0.0010(19) 0.0119(18) 0.001(2)
C11_4 0.048(3) 0.060(3) 0.047(2) -0.006(2) 0.020(2) 0.011(2)
C12_4 0.040(2) 0.027(2) 0.047(2) 0.0006(17) 0.0076(17) -0.0089(17)
C13_4 0.067(3) 0.027(2) 0.069(3) 0.008(2) 0.010(2) -0.003(2)
C14_4 0.054(3) 0.038(3) 0.058(3) -0.006(2) 0.007(2) -0.022(2)
C1_5 0.0261(16) 0.0251(19) 0.0306(17) 0.0015(14) 0.0062(13) 0.0004(14)
N2_5 0.0248(14) 0.036(2) 0.0354(15) 0.0002(14) 0.0031(11) 0.0012(13)
C3_5 0.0310(19) 0.049(3) 0.039(2) -0.0021(19) -0.0032(16) -0.0030(18)
C4_5 0.034(2) 0.047(3) 0.035(2) -0.0070(18) 0.0002(15) -0.0041(18)
N5_5 0.0292(15) 0.0294(18) 0.0299(15) -0.0036(13) 0.0020(12) -0.0023(13)
C6_5 0.0317(18) 0.028(2) 0.0413(19) -0.0011(17) 0.0081(15) 0.0026(16)
C7_5 0.041(2) 0.037(3) 0.043(2) -0.0028(18) 0.0150(17) 0.0043(18)
C8_5 0.055(3) 0.032(2) 0.052(2) -0.006(2) 0.018(2) -0.001(2)
C9_5 0.0334(19) 0.046(3) 0.042(2) 0.0029(19) 0.0086(16) 0.0124(18)
C10_5 0.077(4) 0.047(3) 0.057(3) 0.005(2) 0.026(3) 0.018(3)
C11_5 0.038(3) 0.111(7) 0.099(5) -0.018(4) 0.021(3) 0.011(3)
C1_6 0.0238(15) 0.027(2) 0.0338(17) 0.0034(15) 0.0068(13) 0.0006(14)
N2_6 0.0255(14) 0.0262(18) 0.0398(16) 0.0032(14) 0.0027(12) 0.0016(13)
C3_6 0.0300(18) 0.035(2) 0.046(2) 0.0114(18) -0.0024(16) 0.0031(17)
C4_6 0.0308(18) 0.036(2) 0.046(2) 0.0089(18) -0.0089(16) 0.0009(17)
N5_6 0.0256(13) 0.0282(18) 0.0389(16) 0.0053(15) -0.0017(11) 0.0004(13)
C6_6 0.0305(18) 0.028(2) 0.044(2) 0.0067(17) -0.0041(15) -0.0005(16)
C7_6 0.034(2) 0.040(3) 0.065(3) 0.017(2) -0.0025(19) -0.0033(19)
C8_6 0.053(3) 0.036(3) 0.050(2) -0.006(2) -0.001(2) -0.002(2)
C9_6 0.0311(18) 0.028(2) 0.042(2) 0.0024(17) 0.0063(15) 0.0013(16)
C10_6 0.039(2) 0.037(3) 0.050(2) -0.003(2) 0.0104(17) 0.0067(19)
C11_6 0.047(2) 0.028(2) 0.051(2) 0.0043(19) 0.0122(18) 0.0004(19)
C1_7 0.0241(16) 0.026(2) 0.0298(16) 0.0007(15) 0.0063(13) -0.0014(14)
N2_7 0.0319(14) 0.0306(19) 0.0335(15) 0.0001(14) 0.0134(12) 0.0002(14)
C3_7 0.047(2) 0.043(3) 0.042(2) -0.007(2) 0.0232(19) 0.003(2)
C4_7 0.043(2) 0.043(3) 0.043(2) -0.008(2) 0.0192(18) 0.004(2)
N5_7 0.0268(14) 0.0289(18) 0.0377(16) -0.0021(14) 0.0112(12) 0.0022(13)
C6_7 0.0331(18) 0.027(2) 0.0382(19) -0.0003(16) 0.0084(15) 0.0037(15)
C7_7 0.050(2) 0.029(2) 0.059(3) -0.003(2) 0.013(2) 0.0002(19)
C8_7 0.036(2) 0.042(3) 0.055(3) 0.003(2) 0.0031(18) 0.0101(19)
C9_7 0.041(2) 0.032(2) 0.0345(19) 0.0018(16) 0.0121(16) -0.0024(18)
C10_7 0.056(3) 0.045(3) 0.034(2) 0.0079(19) 0.0096(18) -0.002(2)
C11_7 0.046(2) 0.046(3) 0.051(2) 0.009(2) 0.0197(19) -0.010(2)
C1_8 0.0257(16) 0.0251(19) 0.0307(17) -0.0022(14) 0.0048(13) 0.0012(14)
N2_8 0.0292(15) 0.0297(18) 0.0269(14) 0.0005(12) 0.0029(11) 0.0006(13)
C3_8 0.038(2) 0.046(3) 0.0321(18) 0.0024(18) -0.0041(15) -0.0019(19)
C4_8 0.034(2) 0.054(3) 0.038(2) -0.002(2) -0.0063(16) -0.0046(19)
N5_8 0.0273(14) 0.036(2) 0.0353(15) -0.0029(14) 0.0016(11) -0.0032(14)
C6_8 0.0338(19) 0.039(3) 0.043(2) -0.0033(18) 0.0076(16) -0.0093(18)
C7_8 0.054(3) 0.043(3) 0.052(3) 0.001(2) 0.011(2) -0.009(2)
C8_8 0.040(3) 0.079(5) 0.100(5) 0.016(4) 0.016(3) -0.009(3)
C9_8 0.0321(18) 0.031(2) 0.0305(17) 0.0001(15) 0.0069(14) -0.0027(16)
C10_8 0.047(2) 0.040(3) 0.040(2) -0.0019(19) 0.0174(17) -0.003(2)
C11_8 0.043(2) 0.033(2) 0.038(2) 0.0092(17) 0.0046(16) -0.0027(18)
Ni1_9 0.0212(3) 0.0251(3) 0.0281(3) 0.0016(2) 0.0062(2) 0.0022(2)
Ni2_9 0.0219(3) 0.0229(3) 0.0263(3) 0.0011(2) 0.0051(2) -0.0024(2)
O3_9 0.0386(14) 0.0425(19) 0.0360(14) 0.0066(12) 0.0116(11) 0.0087(13)
O4_9 0.0427(15) 0.0361(17) 0.0339(13) -0.0015(12) 0.0103(11) -0.0042(13)

loop_
_atom_type_symbol
_atom_type_description
_atom_type_scat_dispersion_real
_atom_type_scat_dispersion_imag
_atom_type_scat_source
C C 0.0181 0.0091 'International Tables Vol C Tables 4.2.6.8 and 6.1.1.4'
H H 0.0000 0.0000 'International Tables Vol C Tables 4.2.6.8 and 6.1.1.4'
B B 0.0090 0.0039 'International Tables Vol C Tables 4.2.6.8 and 6.1.1.4'
N N 0.0311 0.0180 'International Tables Vol C Tables 4.2.6.8 and 6.1.1.4'
O O 0.0492 0.0322 'International Tables Vol C Tables 4.2.6.8 and 6.1.1.4'
Ni Ni -3.0029 0.5091 'International Tables Vol C Tables 4.2.6.8 and 6.1.1.4'

loop_
_geom_angle_atom_site_label_1
_geom_angle_atom_site_label_2
_geom_angle_atom_site_label_3
_geom_angle
_geom_angle_site_symmetry_1
_geom_angle_site_symmetry_3
_geom_angle_publ_flag
C6_1 B1_1 C4_1 108.7(4) . . ?
C6_1 B1_1 C8_1 112.5(4) . . ?
C4_1 B1_1 C8_1 110.0(4) . . ?
C6_1 B1_1 C2_1 109.8(3) . . ?
C4_1 B1_1 C2_1 109.0(4) . . ?
C8_1 B1_1 C2_1 106.7(4) . . ?
N3_1 C2_1 B1_1 178.0(5) . . ?
N5_1 C4_1 B1_1 179.5(6) . . ?
N7_1 C6_1 B1_1 177.6(6) . . ?
N9_1 C8_1 B1_1 177.2(6) . . ?
C2_2 B1_2 C8_2 110.3(4) . . ?
C2_2 B1_2 C4_2 109.4(3) . . ?
C8_2 B1_2 C4_2 108.8(4) . . ?
C2_2 B1_2 C6_2 107.8(4) . . ?
C8_2 B1_2 C6_2 111.2(3) . . ?
C4_2 B1_2 C6_2 109.3(4) . . ?
N3_2 C2_2 B1_2 177.9(5) . . ?
N5_2 C4_2 B1_2 179.0(5) . . ?
N7_2 C6_2 B1_2 179.1(5) . . ?
N9_2 C8_2 B1_2 179.3(5) . . ?
N2_3 C1_3 N5_3 104.5(3) . . ?
N2_3 C1_3 Ni2_9 126.6(3) . . ?
N5_3 C1_3 Ni2_9 128.9(3) . . ?
C1_3 N2_3 C3_3 110.8(4) . . ?
C1_3 N2_3 C9_3 124.6(3) . . ?
C3_3 N2_3 C9_3 124.1(3) . . ?
C4_3 C3_3 N2_3 107.1(4) . . ?
C4_3 C3_3 H3_3 126.4 . . ?
N2_3 C3_3 H3_3 126.4 . . ?
C3_3 C4_3 N5_3 106.5(4) . . ?
C3_3 C4_3 H4_3 126.7 . . ?
N5_3 C4_3 H4_3 126.7 . . ?
C1_3 N5_3 C4_3 110.9(3) . . ?
C1_3 N5_3 C6_3 125.5(3) . . ?
C4_3 N5_3 C6_3 123.5(4) . . ?
N5_3 C6_3 C8_3 111.5(3) . . ?
N5_3 C6_3 C7_3 109.4(3) . . ?
C8_3 C6_3 C7_3 111.2(4) . . ?
N5_3 C6_3 H6_3 108.2 . . ?
C8_3 C6_3 H6_3 108.2 . . ?
C7_3 C6_3 H6_3 108.2 . . ?
C6_3 C7_3 H7A_3 109.5 . . ?
C6_3 C7_3 H7B_3 109.5 . . ?
H7A_3 C7_3 H7B_3 109.5 . . ?
C6_3 C7_3 H7C_3 109.5 . . ?
H7A_3 C7_3 H7C_3 109.5 . . ?
H7B_3 C7_3 H7C_3 109.5 . . ?
C6_3 C8_3 H8A_3 109.5 . . ?
C6_3 C8_3 H8B_3 109.5 . . ?
H8A_3 C8_3 H8B_3 109.5 . . ?
C6_3 C8_3 H8C_3 109.5 . . ?
H8A_3 C8_3 H8C_3 109.5 . . ?
H8B_3 C8_3 H8C_3 109.5 . . ?
N2_3 C9_3 C11_3 110.7(4) . . ?
N2_3 C9_3 C10_3 109.3(4) . . ?
C11_3 C9_3 C10_3 113.5(4) . . ?
N2_3 C9_3 H9_3 107.7 . . ?
C11_3 C9_3 H9_3 107.7 . . ?
C10_3 C9_3 H9_3 107.7 . . ?
C9_3 C10_3 H10A_3 109.5 . . ?
C9_3 C10_3 H10B_3 109.5 . . ?
H10A_3 C10_3 H10B_3 109.5 . . ?
C9_3 C10_3 H10C_3 109.5 . . ?
H10A_3 C10_3 H10C_3 109.5 . . ?
H10B_3 C10_3 H10C_3 109.5 . . ?
C9_3 C11_3 H11A_3 109.5 . . ?
C9_3 C11_3 H11B_3 109.5 . . ?
H11A_3 C11_3 H11B_3 109.5 . . ?
C9_3 C11_3 H11C_3 109.5 . . ?
H11A_3 C11_3 H11C_3 109.5 . . ?
H11B_3 C11_3 H11C_3 109.5 . . ?
N8_4 C4_4 N5_4 104.1(3) . . ?
N8_4 C4_4 Ni2_9 127.2(3) . . ?
N5_4 C4_4 Ni2_9 128.7(3) . . ?
C4_4 N5_4 C6_4 110.6(4) . . ?
C4_4 N5_4 C12_4 126.5(3) . . ?
C6_4 N5_4 C12_4 122.8(4) . . ?
C7_4 C6_4 N5_4 107.2(4) . . ?
C7_4 C6_4 H6_4 126.4 . . ?
N5_4 C6_4 H6_4 126.4 . . ?
C6_4 C7_4 N8_4 107.1(4) . . ?
C6_4 C7_4 H7_4 126.5 . . ?
N8_4 C7_4 H7_4 126.5 . . ?
C4_4 N8_4 C7_4 111.0(4) . . ?
C4_4 N8_4 C9_4 126.4(3) . . ?
C7_4 N8_4 C9_4 122.6(4) . . ?
N8_4 C9_4 C11_4 111.0(4) . . ?
N8_4 C9_4 C10_4 109.7(4) . . ?
C11_4 C9_4 C10_4 112.0(4) . . ?
N8_4 C9_4 H9_4 108.0 . . ?
C11_4 C9_4 H9_4 108.0 . . ?
C10_4 C9_4 H9_4 108.0 . . ?
C9_4 C10_4 H10A_4 109.5 . . ?
C9_4 C10_4 H10B_4 109.5 . . ?
H10A_4 C10_4 H10B_4 109.5 . . ?
C9_4 C10_4 H10C_4 109.5 . . ?
H10A_4 C10_4 H10C_4 109.5 . . ?
H10B_4 C10_4 H10C_4 109.5 . . ?
C9_4 C11_4 H11A_4 109.5 . . ?
C9_4 C11_4 H11B_4 109.5 . . ?
H11A_4 C11_4 H11B_4 109.5 . . ?
C9_4 C11_4 H11C_4 109.5 . . ?
H11A_4 C11_4 H11C_4 109.5 . . ?
H11B_4 C11_4 H11C_4 109.5 . . ?
N5_4 C12_4 C13_4 111.3(4) . . ?
N5_4 C12_4 C14_4 109.5(4) . . ?
C13_4 C12_4 C14_4 111.6(4) . . ?
N5_4 C12_4 H12_4 108.1 . . ?
C13_4 C12_4 H12_4 108.1 . . ?
C14_4 C12_4 H12_4 108.1 . . ?
C12_4 C13_4 H13A_4 109.5 . . ?
C12_4 C13_4 H13B_4 109.5 . . ?
H13A_4 C13_4 H13B_4 109.5 . . ?
C12_4 C13_4 H13C_4 109.5 . . ?
H13A_4 C13_4 H13C_4 109.5 . . ?
H13B_4 C13_4 H13C_4 109.5 . . ?
C12_4 C14_4 H14A_4 109.5 . . ?
C12_4 C14_4 H14B_4 109.5 . . ?
H14A_4 C14_4 H14B_4 109.5 . . ?
C12_4 C14_4 H14C_4 109.5 . . ?
H14A_4 C14_4 H14C_4 109.5 . . ?
H14B_4 C14_4 H14C_4 109.5 . . ?
N5_5 C1_5 N2_5 105.2(3) . . ?
N5_5 C1_5 Ni2_9 125.8(3) . . ?
N2_5 C1_5 Ni2_9 128.7(3) . . ?
C1_5 N2_5 C3_5 110.4(3) . . ?
C1_5 N2_5 C9_5 123.7(3) . . ?
C3_5 N2_5 C9_5 125.8(3) . . ?
C4_5 C3_5 N2_5 106.8(3) . . ?
C4_5 C3_5 H3_5 126.6 . . ?
N2_5 C3_5 H3_5 126.6 . . ?
C3_5 C4_5 N5_5 107.0(4) . . ?
C3_5 C4_5 H4_5 126.5 . . ?
N5_5 C4_5 H4_5 126.5 . . ?
C1_5 N5_5 C4_5 110.6(3) . . ?
C1_5 N5_5 C6_5 125.6(3) . . ?
C4_5 N5_5 C6_5 123.8(3) . . ?
N5_5 C6_5 C8_5 110.5(3) . . ?
N5_5 C6_5 C7_5 110.4(3) . . ?
C8_5 C6_5 C7_5 111.8(4) . . ?
N5_5 C6_5 H6_5 108.0 . . ?
C8_5 C6_5 H6_5 108.0 . . ?
C7_5 C6_5 H6_5 108.0 . . ?
C6_5 C7_5 H7A_5 109.5 . . ?
C6_5 C7_5 H7B_5 109.5 . . ?
H7A_5 C7_5 H7B_5 109.5 . . ?
C6_5 C7_5 H7C_5 109.5 . . ?
H7A_5 C7_5 H7C_5 109.5 . . ?
H7B_5 C7_5 H7C_5 109.5 . . ?
C6_5 C8_5 H8A_5 109.5 . . ?
C6_5 C8_5 H8B_5 109.5 . . ?
H8A_5 C8_5 H8B_5 109.5 . . ?
C6_5 C8_5 H8C_5 109.5 . . ?
H8A_5 C8_5 H8C_5 109.5 . . ?
H8B_5 C8_5 H8C_5 109.5 . . ?
N2_5 C9_5 C11_5 111.7(5) . . ?
N2_5 C9_5 C10_5 109.9(4) . . ?
C11_5 C9_5 C10_5 111.8(5) . . ?
N2_5 C9_5 H9_5 107.8 . . ?
C11_5 C9_5 H9_5 107.8 . . ?
C10_5 C9_5 H9_5 107.8 . . ?
C9_5 C10_5 H10A_5 109.5 . . ?
C9_5 C10_5 H10B_5 109.5 . . ?
H10A_5 C10_5 H10B_5 109.5 . . ?
C9_5 C10_5 H10C_5 109.5 . . ?
H10A_5 C10_5 H10C_5 109.5 . . ?
H10B_5 C10_5 H10C_5 109.5 . . ?
C9_5 C11_5 H11A_5 109.5 . . ?
C9_5 C11_5 H11B_5 109.5 . . ?
H11A_5 C11_5 H11B_5 109.5 . . ?
C9_5 C11_5 H11C_5 109.5 . . ?
H11A_5 C11_5 H11C_5 109.5 . . ?
H11B_5 C11_5 H11C_5 109.5 . . ?
N2_6 C1_6 N5_6 105.0(3) . . ?
N2_6 C1_6 Ni1_9 127.6(3) . . ?
N5_6 C1_6 Ni1_9 127.3(3) . . ?
C1_6 N2_6 C3_6 110.5(3) . . ?
C1_6 N2_6 C9_6 126.0(3) . . ?
C3_6 N2_6 C9_6 123.4(4) . . ?
C4_6 C3_6 N2_6 107.4(4) . . ?
C4_6 C3_6 H3_6 126.3 . . ?
N2_6 C3_6 H3_6 126.3 . . ?
C3_6 C4_6 N5_6 106.7(4) . . ?
C3_6 C4_6 H4_6 126.7 . . ?
N5_6 C4_6 H4_6 126.7 . . ?
C1_6 N5_6 C4_6 110.4(4) . . ?
C1_6 N5_6 C6_6 125.8(3) . . ?
C4_6 N5_6 C6_6 123.7(3) . . ?
N5_6 C6_6 C8_6 110.4(4) . . ?
N5_6 C6_6 C7_6 109.8(4) . . ?
C8_6 C6_6 C7_6 112.2(4) . . ?
N5_6 C6_6 H6_6 108.1 . . ?
C8_6 C6_6 H6_6 108.1 . . ?
C7_6 C6_6 H6_6 108.1 . . ?
C6_6 C7_6 H7A_6 109.5 . . ?
C6_6 C7_6 H7B_6 109.5 . . ?
H7A_6 C7_6 H7B_6 109.5 . . ?
C6_6 C7_6 H7C_6 109.5 . . ?
H7A_6 C7_6 H7C_6 109.5 . . ?
H7B_6 C7_6 H7C_6 109.5 . . ?
C6_6 C8_6 H8A_6 109.5 . . ?
C6_6 C8_6 H8B_6 109.5 . . ?
H8A_6 C8_6 H8B_6 109.5 . . ?
C6_6 C8_6 H8C_6 109.5 . . ?
H8A_6 C8_6 H8C_6 109.5 . . ?
H8B_6 C8_6 H8C_6 109.5 . . ?
N2_6 C9_6 C11_6 111.1(4) . . ?
N2_6 C9_6 C10_6 110.1(3) . . ?
C11_6 C9_6 C10_6 110.9(4) . . ?
N2_6 C9_6 H9_6 108.2 . . ?
C11_6 C9_6 H9_6 108.2 . . ?
C10_6 C9_6 H9_6 108.2 . . ?
C9_6 C10_6 H10A_6 109.5 . . ?
C9_6 C10_6 H10B_6 109.5 . . ?
H10A_6 C10_6 H10B_6 109.5 . . ?
C9_6 C10_6 H10C_6 109.5 . . ?
H10A_6 C10_6 H10C_6 109.5 . . ?
H10B_6 C10_6 H10C_6 109.5 . . ?
C9_6 C11_6 H11A_6 109.5 . . ?
C9_6 C11_6 H11B_6 109.5 . . ?
H11A_6 C11_6 H11B_6 109.5 . . ?
C9_6 C11_6 H11C_6 109.5 . . ?
H11A_6 C11_6 H11C_6 109.5 . . ?
H11B_6 C11_6 H11C_6 109.5 . . ?
N2_7 C1_7 N5_7 104.0(3) . . ?
N2_7 C1_7 Ni1_9 127.5(3) . . ?
N5_7 C1_7 Ni1_9 128.5(3) . . ?
C1_7 N2_7 C3_7 110.8(4) . . ?
C1_7 N2_7 C9_7 126.6(3) . . ?
C3_7 N2_7 C9_7 122.7(4) . . ?
C4_7 C3_7 N2_7 107.5(4) . . ?
C4_7 C3_7 H3_7 126.2 . . ?
N2_7 C3_7 H3_7 126.2 . . ?
C3_7 C4_7 N5_7 106.6(4) . . ?
C3_7 C4_7 H4_7 126.7 . . ?
N5_7 C4_7 H4_7 126.7 . . ?
C1_7 N5_7 C4_7 111.1(4) . . ?
C1_7 N5_7 C6_7 125.8(3) . . ?
C4_7 N5_7 C6_7 123.1(4) . . ?
N5_7 C6_7 C7_7 110.8(3) . . ?
N5_7 C6_7 C8_7 108.9(3) . . ?
C7_7 C6_7 C8_7 111.8(4) . . ?
N5_7 C6_7 H6_7 108.4 . . ?
C7_7 C6_7 H6_7 108.4 . . ?
C8_7 C6_7 H6_7 108.4 . . ?
C6_7 C7_7 H7A_7 109.5 . . ?
C6_7 C7_7 H7B_7 109.5 . . ?
H7A_7 C7_7 H7B_7 109.5 . . ?
C6_7 C7_7 H7C_7 109.5 . . ?
H7A_7 C7_7 H7C_7 109.5 . . ?
H7B_7 C7_7 H7C_7 109.5 . . ?
C6_7 C8_7 H8A_7 109.5 . . ?
C6_7 C8_7 H8B_7 109.5 . . ?
H8A_7 C8_7 H8B_7 109.5 . . ?
C6_7 C8_7 H8C_7 109.5 . . ?
H8A_7 C8_7 H8C_7 109.5 . . ?
H8B_7 C8_7 H8C_7 109.5 . . ?
N2_7 C9_7 C10_7 109.7(4) . . ?
N2_7 C9_7 C11_7 111.3(4) . . ?
C10_7 C9_7 C11_7 111.0(4) . . ?
N2_7 C9_7 H9_7 108.2 . . ?
C10_7 C9_7 H9_7 108.2 . . ?
C11_7 C9_7 H9_7 108.2 . . ?
C9_7 C10_7 H10A_7 109.5 . . ?
C9_7 C10_7 H10B_7 109.5 . . ?
H10A_7 C10_7 H10B_7 109.5 . . ?
C9_7 C10_7 H10C_7 109.5 . . ?
H10A_7 C10_7 H10C_7 109.5 . . ?
H10B_7 C10_7 H10C_7 109.5 . . ?
C9_7 C11_7 H11A_7 109.5 . . ?
C9_7 C11_7 H11B_7 109.5 . . ?
H11A_7 C11_7 H11B_7 109.5 . . ?
C9_7 C11_7 H11C_7 109.5 . . ?
H11A_7 C11_7 H11C_7 109.5 . . ?
H11B_7 C11_7 H11C_7 109.5 . . ?
N2_8 C1_8 N5_8 104.8(3) . . ?
N2_8 C1_8 Ni1_9 126.8(3) . . ?
N5_8 C1_8 Ni1_9 128.0(3) . . ?
C1_8 N2_8 C3_8 111.0(3) . . ?
C1_8 N2_8 C9_8 125.1(3) . . ?
C3_8 N2_8 C9_8 123.8(3) . . ?
C4_8 C3_8 N2_8 106.8(4) . . ?
C4_8 C3_8 H3_8 126.6 . . ?
N2_8 C3_8 H3_8 126.6 . . ?
C3_8 C4_8 N5_8 106.8(3) . . ?
C3_8 C4_8 H4_8 126.6 . . ?
N5_8 C4_8 H4_8 126.6 . . ?
C1_8 N5_8 C4_8 110.6(4) . . ?
C1_8 N5_8 C6_8 124.1(3) . . ?
C4_8 N5_8 C6_8 125.3(3) . . ?
N5_8 C6_8 C8_8 111.4(4) . . ?
N5_8 C6_8 C7_8 109.2(4) . . ?
C8_8 C6_8 C7_8 112.5(5) . . ?
N5_8 C6_8 H6_8 107.9 . . ?
C8_8 C6_8 H6_8 107.9 . . ?
C7_8 C6_8 H6_8 107.9 . . ?
C6_8 C7_8 H7A_8 109.5 . . ?
C6_8 C7_8 H7B_8 109.5 . . ?
H7A_8 C7_8 H7B_8 109.5 . . ?
C6_8 C7_8 H7C_8 109.5 . . ?
H7A_8 C7_8 H7C_8 109.5 . . ?
H7B_8 C7_8 H7C_8 109.5 . . ?
C6_8 C8_8 H8A_8 109.5 . . ?
C6_8 C8_8 H8B_8 109.5 . . ?
H8A_8 C8_8 H8B_8 109.5 . . ?
C6_8 C8_8 H8C_8 109.5 . . ?
H8A_8 C8_8 H8C_8 109.5 . . ?
H8B_8 C8_8 H8C_8 109.5 . . ?
N2_8 C9_8 C10_8 111.5(3) . . ?
N2_8 C9_8 C11_8 109.6(3) . . ?
C10_8 C9_8 C11_8 111.3(4) . . ?
N2_8 C9_8 H9_8 108.1 . . ?
C10_8 C9_8 H9_8 108.1 . . ?
C11_8 C9_8 H9_8 108.1 . . ?
C9_8 C10_8 H10A_8 109.5 . . ?
C9_8 C10_8 H10B_8 109.5 . . ?
H10A_8 C10_8 H10B_8 109.5 . . ?
C9_8 C10_8 H10C_8 109.5 . . ?
H10A_8 C10_8 H10C_8 109.5 . . ?
H10B_8 C10_8 H10C_8 109.5 . . ?
C9_8 C11_8 H11A_8 109.5 . . ?
C9_8 C11_8 H11B_8 109.5 . . ?
H11A_8 C11_8 H11B_8 109.5 . . ?
C9_8 C11_8 H11C_8 109.5 . . ?
H11A_8 C11_8 H11C_8 109.5 . . ?
H11B_8 C11_8 H11C_8 109.5 . . ?
O3_9 Ni1_9 C1_7 177.26(15) . . ?
O3_9 Ni1_9 C1_6 90.34(15) . . ?
C1_7 Ni1_9 C1_6 92.03(16) . . ?
O3_9 Ni1_9 C1_8 84.59(14) . . ?
C1_7 Ni1_9 C1_8 93.04(16) . . ?
C1_6 Ni1_9 C1_8 174.93(16) . . ?
O4_9 Ni2_9 C4_4 177.51(16) . . ?
O4_9 Ni2_9 C1_3 89.64(14) . . ?
C4_4 Ni2_9 C1_3 92.09(16) . . ?
O4_9 Ni2_9 C1_5 85.83(14) . . ?
C4_4 Ni2_9 C1_5 92.49(16) . . ?
C1_3 Ni2_9 C1_5 175.28(16) . . ?
Ni1_9 O3_9 H3_9 109.5 . . ?
Ni2_9 O4_9 H4_9 109.5 . . ?

loop_
_geom_bond_atom_site_label_1
_geom_bond_atom_site_label_2
_geom_bond_distance
_geom_bond_site_symmetry_2
_geom_bond_publ_flag
B1_1 C6_1 1.576(7) . ?
B1_1 C4_1 1.588(7) . ?
B1_1 C8_1 1.601(7) . ?
B1_1 C2_1 1.604(6) . ?
C2_1 N3_1 1.148(6) . ?
C4_1 N5_1 1.132(6) . ?
C6_1 N7_1 1.148(7) . ?
C8_1 N9_1 1.147(7) . ?
B1_2 C2_2 1.583(6) . ?
B1_2 C8_2 1.588(7) . ?
B1_2 C4_2 1.596(7) . ?
B1_2 C6_2 1.605(6) . ?
C2_2 N3_2 1.144(6) . ?
C4_2 N5_2 1.137(6) . ?
C6_2 N7_2 1.137(6) . ?
C8_2 N9_2 1.152(7) . ?
C1_3 N2_3 1.353(5) . ?
C1_3 N5_3 1.354(5) . ?
C1_3 Ni2_9 1.932(4) . ?
N2_3 C3_3 1.385(5) . ?
N2_3 C9_3 1.469(6) . ?
C3_3 C4_3 1.337(7) . ?
C3_3 H3_3 0.9500 . ?
C4_3 N5_3 1.390(5) . ?
C4_3 H4_3 0.9500 . ?
N5_3 C6_3 1.480(5) . ?
C6_3 C8_3 1.515(6) . ?
C6_3 C7_3 1.531(6) . ?
C6_3 H6_3 1.0000 . ?
C7_3 H7A_3 0.9800 . ?
C7_3 H7B_3 0.9800 . ?
C7_3 H7C_3 0.9800 . ?
C8_3 H8A_3 0.9800 . ?
C8_3 H8B_3 0.9800 . ?
C8_3 H8C_3 0.9800 . ?
C9_3 C11_3 1.512(6) . ?
C9_3 C10_3 1.526(6) . ?
C9_3 H9_3 1.0000 . ?
C10_3 H10A_3 0.9800 . ?
C10_3 H10B_3 0.9800 . ?
C10_3 H10C_3 0.9800 . ?
C11_3 H11A_3 0.9800 . ?
C11_3 H11B_3 0.9800 . ?
C11_3 H11C_3 0.9800 . ?
C4_4 N8_4 1.361(5) . ?
C4_4 N5_4 1.365(6) . ?
C4_4 Ni2_9 1.904(4) . ?
N5_4 C6_4 1.384(6) . ?
N5_4 C12_4 1.471(6) . ?
C6_4 C7_4 1.335(8) . ?
C6_4 H6_4 0.9500 . ?
C7_4 N8_4 1.381(6) . ?
C7_4 H7_4 0.9500 . ?
N8_4 C9_4 1.482(6) . ?
C9_4 C11_4 1.515(6) . ?
C9_4 C10_4 1.527(6) . ?
C9_4 H9_4 1.0000 . ?
C10_4 H10A_4 0.9800 . ?
C10_4 H10B_4 0.9800 . ?
C10_4 H10C_4 0.9800 . ?
C11_4 H11A_4 0.9800 . ?
C11_4 H11B_4 0.9800 . ?
C11_4 H11C_4 0.9800 . ?
C12_4 C13_4 1.523(7) . ?
C12_4 C14_4 1.529(6) . ?
C12_4 H12_4 1.0000 . ?
C13_4 H13A_4 0.9800 . ?
C13_4 H13B_4 0.9800 . ?
C13_4 H13C_4 0.9800 . ?
C14_4 H14A_4 0.9800 . ?
C14_4 H14B_4 0.9800 . ?
C14_4 H14C_4 0.9800 . ?
C1_5 N5_5 1.347(5) . ?
C1_5 N2_5 1.350(5) . ?
C1_5 Ni2_9 1.935(4) . ?
N2_5 C3_5 1.388(5) . ?
N2_5 C9_5 1.481(6) . ?
C3_5 C4_5 1.337(7) . ?
C3_5 H3_5 0.9500 . ?
C4_5 N5_5 1.384(5) . ?
C4_5 H4_5 0.9500 . ?
N5_5 C6_5 1.485(5) . ?
C6_5 C8_5 1.513(6) . ?
C6_5 C7_5 1.526(6) . ?
C6_5 H6_5 1.0000 . ?
C7_5 H7A_5 0.9800 . ?
C7_5 H7B_5 0.9800 . ?
C7_5 H7C_5 0.9800 . ?
C8_5 H8A_5 0.9800 . ?
C8_5 H8B_5 0.9800 . ?
C8_5 H8C_5 0.9800 . ?
C9_5 C11_5 1.508(7) . ?
C9_5 C10_5 1.514(8) . ?
C9_5 H9_5 1.0000 . ?
C10_5 H10A_5 0.9800 . ?
C10_5 H10B_5 0.9800 . ?
C10_5 H10C_5 0.9800 . ?
C11_5 H11A_5 0.9800 . ?
C11_5 H11B_5 0.9800 . ?
C11_5 H11C_5 0.9800 . ?
C1_6 N2_6 1.350(5) . ?
C1_6 N5_6 1.355(5) . ?
C1_6 Ni1_9 1.933(4) . ?
N2_6 C3_6 1.390(5) . ?
N2_6 C9_6 1.483(5) . ?
C3_6 C4_6 1.330(7) . ?
C3_6 H3_6 0.9500 . ?
C4_6 N5_6 1.397(5) . ?
C4_6 H4_6 0.9500 . ?
N5_6 C6_6 1.474(6) . ?
C6_6 C8_6 1.512(7) . ?
C6_6 C7_6 1.516(6) . ?
C6_6 H6_6 1.0000 . ?
C7_6 H7A_6 0.9800 . ?
C7_6 H7B_6 0.9800 . ?
C7_6 H7C_6 0.9800 . ?
C8_6 H8A_6 0.9800 . ?
C8_6 H8B_6 0.9800 . ?
C8_6 H8C_6 0.9800 . ?
C9_6 C11_6 1.513(6) . ?
C9_6 C10_6 1.522(6) . ?
C9_6 H9_6 1.0000 . ?
C10_6 H10A_6 0.9800 . ?
C10_6 H10B_6 0.9800 . ?
C10_6 H10C_6 0.9800 . ?
C11_6 H11A_6 0.9800 . ?
C11_6 H11B_6 0.9800 . ?
C11_6 H11C_6 0.9800 . ?
C1_7 N2_7 1.367(5) . ?
C1_7 N5_7 1.367(5) . ?
C1_7 Ni1_9 1.903(4) . ?
N2_7 C3_7 1.380(6) . ?
N2_7 C9_7 1.467(6) . ?
C3_7 C4_7 1.341(8) . ?
C3_7 H3_7 0.9500 . ?
C4_7 N5_7 1.386(5) . ?
C4_7 H4_7 0.9500 . ?
N5_7 C6_7 1.476(5) . ?
C6_7 C7_7 1.515(6) . ?
C6_7 C8_7 1.532(6) . ?
C6_7 H6_7 1.0000 . ?
C7_7 H7A_7 0.9800 . ?
C7_7 H7B_7 0.9800 . ?
C7_7 H7C_7 0.9800 . ?
C8_7 H8A_7 0.9800 . ?
C8_7 H8B_7 0.9800 . ?
C8_7 H8C_7 0.9800 . ?
C9_7 C10_7 1.530(6) . ?
C9_7 C11_7 1.532(6) . ?
C9_7 H9_7 1.0000 . ?
C10_7 H10A_7 0.9800 . ?
C10_7 H10B_7 0.9800 . ?
C10_7 H10C_7 0.9800 . ?
C11_7 H11A_7 0.9800 . ?
C11_7 H11B_7 0.9800 . ?
C11_7 H11C_7 0.9800 . ?
C1_8 N2_8 1.349(5) . ?
C1_8 N5_8 1.358(5) . ?
C1_8 Ni1_9 1.939(4) . ?
N2_8 C3_8 1.385(5) . ?
N2_8 C9_8 1.478(5) . ?
C3_8 C4_8 1.343(7) . ?
C3_8 H3_8 0.9500 . ?
C4_8 N5_8 1.387(6) . ?
C4_8 H4_8 0.9500 . ?
N5_8 C6_8 1.480(6) . ?
C6_8 C8_8 1.513(7) . ?
C6_8 C7_8 1.525(7) . ?
C6_8 H6_8 1.0000 . ?
C7_8 H7A_8 0.9800 . ?
C7_8 H7B_8 0.9800 . ?
C7_8 H7C_8 0.9800 . ?
C8_8 H8A_8 0.9800 . ?
C8_8 H8B_8 0.9800 . ?
C8_8 H8C_8 0.9800 . ?
C9_8 C10_8 1.522(6) . ?
C9_8 C11_8 1.525(6) . ?
C9_8 H9_8 1.0000 . ?
C10_8 H10A_8 0.9800 . ?
C10_8 H10B_8 0.9800 . ?
C10_8 H10C_8 0.9800 . ?
C11_8 H11A_8 0.9800 . ?
C11_8 H11B_8 0.9800 . ?
C11_8 H11C_8 0.9800 . ?
Ni1_9 O3_9 1.892(3) . ?
Ni2_9 O4_9 1.891(3) . ?
O3_9 H3_9 0.8400 . ?
O4_9 H4_9 0.8400 . ?
